data_1545891
loop_
_publ_author_name
'Saputra, Mirza A.'
'Dange, Nitin S.'
'Cleveland, Alexander H.'
'Malone, Joshua A.'
'Fronczek, Frank R.'
'Kartika, Rendy'

_publ_section_title
;
 Regioselective Functionalization of Enamides at the \a-Carbon via
 Unsymmetrical 2-Amidoallyl Cations.
;
_journal_issue 9
_journal_name_full 'Organic letters'
_journal_page_first 2414
_journal_page_last 2417
_journal_paper_doi 10.1021/acs.orglett.7b00962
_journal_volume 19
_journal_year 2017
_chemical_formula_moiety 'C33 H30 N2 O2 S'
_chemical_formula_sum 'C33 H30 N2 O2 S'
_chemical_formula_weight 518.65
_space_group_crystal_system monoclinic
_space_group_IT_number 14
_space_group_name_Hall '-P 2ybc'
_space_group_name_H-M_alt 'P 1 21/c 1'
_symmetry_space_group_name_Hall '-P 2ybc'
_symmetry_space_group_name_H-M 'P 1 21/c 1'
_atom_sites_solution_hydrogens mixed
_audit_creation_method SHELXL-2014/7
_cell_angle_alpha 90
_cell_angle_beta 93.718(3)
_cell_angle_gamma 90
_cell_formula_units_Z 8
_cell_length_a 12.1930(5)
_cell_length_b 15.4970(7)
_cell_length_c 28.3046(13)
_cell_measurement_reflns_used 5545
_cell_measurement_temperature 90.0(5)
_cell_measurement_theta_max 68.20
_cell_measurement_theta_min 3.13
_cell_volume 5337.0(4)
_computing_cell_refinement 'Bruker SAINT'
_computing_data_collection 'Bruker APEX3'
_computing_data_reduction 'Bruker SAINT'
_computing_structure_refinement 'SHELXL-2014/7 (Sheldrick, 2014)'
_computing_structure_solution 'SHELXS-97 (Sheldrick, 2008)'
_diffrn_ambient_temperature 90.0(5)
_diffrn_measured_fraction_theta_full 0.934
_diffrn_measured_fraction_theta_max 0.927
_diffrn_measurement_device_type 'Bruker Kappa APEX-II DUO'
_diffrn_measurement_method '\f and \w scans'
_diffrn_radiation_monochromator 'QUAZAR multilayer optics'
_diffrn_radiation_source 'I\mS microfocus'
_diffrn_radiation_type CuK\a
_diffrn_radiation_wavelength 1.54184
_diffrn_reflns_av_R_equivalents 0.064
_diffrn_reflns_av_unetI/netI 0.0471
_diffrn_reflns_Laue_measured_fraction_full 0.934
_diffrn_reflns_Laue_measured_fraction_max 0.927
_diffrn_reflns_limit_h_max 14
_diffrn_reflns_limit_h_min -14
_diffrn_reflns_limit_k_max 18
_diffrn_reflns_limit_k_min 0
_diffrn_reflns_limit_l_max 34
_diffrn_reflns_limit_l_min 0
_diffrn_reflns_number 33427
_diffrn_reflns_point_group_measured_fraction_full 0.934
_diffrn_reflns_point_group_measured_fraction_max 0.927
_diffrn_reflns_theta_full 66.600
_diffrn_reflns_theta_max 68.389
_diffrn_reflns_theta_min 3.129
_exptl_absorpt_coefficient_mu 1.336
_exptl_absorpt_correction_T_max 0.912
_exptl_absorpt_correction_T_min 0.811
_exptl_absorpt_correction_type multi-scan
_exptl_absorpt_process_details 'SADABS (Sheldrick, 2004)'
_exptl_crystal_colour colourless
_exptl_crystal_density_diffrn 1.291
_exptl_crystal_description 'needle fragment'
_exptl_crystal_F_000 2192
_exptl_crystal_size_max 0.210
_exptl_crystal_size_mid 0.120
_exptl_crystal_size_min 0.070
_refine_diff_density_max 0.613
_refine_diff_density_min -0.477
_refine_diff_density_rms 0.076
_refine_ls_extinction_method none
_refine_ls_goodness_of_fit_ref 1.122
_refine_ls_hydrogen_treatment mixed
_refine_ls_matrix_type full
_refine_ls_number_parameters 694
_refine_ls_number_reflns 8885
_refine_ls_number_restraints 1
_refine_ls_restrained_S_all 1.122
_refine_ls_R_factor_all 0.0689
_refine_ls_R_factor_gt 0.0618
_refine_ls_shift/su_max 0.002
_refine_ls_shift/su_mean 0.000
_refine_ls_structure_factor_coef Fsqd
_refine_ls_weighting_details 'w=1/[\s^2^(Fo^2^)+(0.0580P)^2^+10.6057P] where P=(Fo^2^+2Fc^2^)/3'
_refine_ls_weighting_scheme calc
_refine_ls_wR_factor_gt 0.1605
_refine_ls_wR_factor_ref 0.1649
_reflns_Friedel_coverage 0.000
_reflns_number_gt 8093
_reflns_number_total 8885
_reflns_threshold_expression 'I > 2\s(I)'
_cod_data_source_file ol7b00962_si_013.cif
_cod_data_source_block Saputra16
_cod_depositor_comments 'Adding full bibliography for 1545888--1545892.cif.'
_cod_database_code 1545891
_shelx_shelxl_version_number 2014/7
_shelx_space_group_comment
;
The symmetry employed for this shelxl refinement is uniquely defined
by the following loop, which should always be used as a source of
symmetry information in preference to the above space-group names.
They are only intended as comments.
;
_shelx_estimated_absorpt_t_min 0.767
_shelx_estimated_absorpt_t_max 0.912

loop_
_space_group_symop_operation_xyz
'x, y, z'
'-x, y+1/2, -z+1/2'
'-x, -y, -z'
'x, -y-1/2, z-1/2'

loop_
_atom_site_label
_atom_site_type_symbol
_atom_site_fract_x
_atom_site_fract_y
_atom_site_fract_z
_atom_site_U_iso_or_equiv
_atom_site_adp_type
_atom_site_occupancy
_atom_site_site_symmetry_order
_atom_site_calc_flag
_atom_site_refinement_flags_posn
_atom_site_refinement_flags_adp
S1 S 0.69432(9) 0.67487(7) 0.57841(4) 0.0237(2) Uani 1 1 d . .
O1 O 0.7109(3) 0.7500(2) 0.55023(10) 0.0294(8) Uani 1 1 d . .
O2 O 0.6056(3) 0.6726(2) 0.60905(11) 0.0325(8) Uani 1 1 d . .
N1 N 0.9607(4) 0.4015(2) 0.56727(13) 0.0282(9) Uani 1 1 d D .
H1N H 0.916(4) 0.357(3) 0.5646(17) 0.034 Uiso 1 1 d D U
N2 N 0.8066(3) 0.6625(2) 0.61198(11) 0.0203(8) Uani 1 1 d . .
C1 C 0.9098(4) 0.6895(3) 0.59508(13) 0.0211(9) Uani 1 1 d . .
C2 C 0.9716(4) 0.7548(3) 0.61336(14) 0.0212(9) Uani 1 1 d . .
C3 C 1.0783(4) 0.7576(3) 0.58973(15) 0.0245(10) Uani 1 1 d . .
H3A H 1.1399 0.7395 0.6120 0.029 Uiso 1 1 calc R U
H3B H 1.0931 0.8167 0.5784 0.029 Uiso 1 1 calc R U
C4 C 1.0642(4) 0.6942(3) 0.54757(15) 0.0249(10) Uani 1 1 d . .
H4A H 1.0539 0.7262 0.5174 0.030 Uiso 1 1 calc R U
H4B H 1.1299 0.6569 0.5463 0.030 Uiso 1 1 calc R U
C5 C 0.9618(4) 0.6393(3) 0.55579(14) 0.0209(9) Uani 1 1 d . .
H5 H 0.9110 0.6422 0.5266 0.025 Uiso 1 1 calc R U
C6 C 0.9810(4) 0.5460(3) 0.56810(15) 0.0228(9) Uani 1 1 d . .
C7 C 0.9256(4) 0.4779(3) 0.54732(15) 0.0267(10) Uani 1 1 d . .
H7 H 0.8700 0.4828 0.5223 0.032 Uiso 1 1 calc R U
C8 C 1.0410(4) 0.4180(3) 0.60172(15) 0.0258(10) Uani 1 1 d . .
C9 C 1.0572(4) 0.5086(3) 0.60346(14) 0.0221(9) Uani 1 1 d . .
C10 C 1.1357(4) 0.5419(3) 0.63701(15) 0.0272(10) Uani 1 1 d . .
H10 H 1.1472 0.6023 0.6397 0.033 Uiso 1 1 calc R U
C11 C 1.1958(5) 0.4859(3) 0.66594(17) 0.0344(11) Uani 1 1 d . .
H11 H 1.2502 0.5080 0.6883 0.041 Uiso 1 1 calc R U
C12 C 1.1780(5) 0.3957(3) 0.66308(18) 0.0366(12) Uani 1 1 d . .
H12 H 1.2198 0.3583 0.6839 0.044 Uiso 1 1 calc R U
C13 C 1.1017(5) 0.3616(3) 0.63098(17) 0.0353(12) Uani 1 1 d . .
H13 H 1.0906 0.3011 0.6288 0.042 Uiso 1 1 calc R U
C14 C 0.9491(4) 0.8183(3) 0.64998(14) 0.0238(10) Uani 1 1 d . .
C15 C 1.0363(5) 0.8688(3) 0.66920(17) 0.0329(11) Uani 1 1 d . .
H15 H 1.1079 0.8610 0.6585 0.039 Uiso 1 1 calc R U
C16 C 1.0189(5) 0.9304(4) 0.70401(19) 0.0395(13) Uani 1 1 d . .
H16 H 1.0786 0.9645 0.7167 0.047 Uiso 1 1 calc R U
C17 C 0.9156(5) 0.9421(3) 0.72006(17) 0.0388(13) Uani 1 1 d . .
H17 H 0.9042 0.9828 0.7444 0.047 Uiso 1 1 calc R U
C18 C 0.8284(5) 0.8940(3) 0.70035(16) 0.0333(11) Uani 1 1 d . .
H18 H 0.7569 0.9028 0.7110 0.040 Uiso 1 1 calc R U
C19 C 0.8436(4) 0.8332(3) 0.66538(15) 0.0281(10) Uani 1 1 d . .
H19 H 0.7826 0.8017 0.6518 0.034 Uiso 1 1 calc R U
C20 C 0.8095(4) 0.5938(3) 0.64900(14) 0.0221(9) Uani 1 1 d . .
H20A H 0.8755 0.5576 0.6457 0.027 Uiso 1 1 calc R U
H20B H 0.7442 0.5564 0.6433 0.027 Uiso 1 1 calc R U
C21 C 0.8117(4) 0.6275(3) 0.69885(15) 0.0233(9) Uani 1 1 d . .
C22 C 0.7144(5) 0.6555(3) 0.71772(16) 0.0328(11) Uani 1 1 d . .
H22 H 0.6484 0.6574 0.6980 0.039 Uiso 1 1 calc R U
C23 C 0.7131(5) 0.6807(3) 0.76475(17) 0.0385(12) Uani 1 1 d . .
H23 H 0.6468 0.6999 0.7772 0.046 Uiso 1 1 calc R U
C24 C 0.8093(5) 0.6773(3) 0.79317(16) 0.0373(12) Uani 1 1 d . .
H24 H 0.8084 0.6924 0.8257 0.045 Uiso 1 1 calc R U
C25 C 0.9056(5) 0.6526(3) 0.77533(18) 0.0400(13) Uani 1 1 d . .
H25 H 0.9717 0.6521 0.7950 0.048 Uiso 1 1 calc R U
C26 C 0.9065(4) 0.6279(3) 0.72761(17) 0.0343(11) Uani 1 1 d . .
H26 H 0.9737 0.6113 0.7151 0.041 Uiso 1 1 calc R U
C27 C 0.6749(4) 0.5864(3) 0.53911(16) 0.0258(10) Uani 1 1 d . .
C28 C 0.6362(4) 0.5080(3) 0.55601(17) 0.0314(11) Uani 1 1 d . .
H28 H 0.6165 0.5028 0.5878 0.038 Uiso 1 1 calc R U
C29 C 0.6272(4) 0.4377(3) 0.52545(19) 0.0350(12) Uani 1 1 d . .
H29 H 0.6025 0.3838 0.5367 0.042 Uiso 1 1 calc R U
C30 C 0.6541(4) 0.4453(3) 0.47836(18) 0.0351(12) Uani 1 1 d . .
C31 C 0.6899(4) 0.5240(3) 0.46211(16) 0.0303(11) Uani 1 1 d . .
H31 H 0.7068 0.5299 0.4300 0.036 Uiso 1 1 calc R U
C32 C 0.7014(4) 0.5951(3) 0.49255(16) 0.0287(11) Uani 1 1 d . .
H32 H 0.7271 0.6488 0.4814 0.034 Uiso 1 1 calc R U
C33 C 0.6409(5) 0.3671(4) 0.4462(2) 0.0474(15) Uani 1 1 d . .
H33A H 0.5640 0.3622 0.4341 0.071 Uiso 1 1 calc R U
H33B H 0.6622 0.3150 0.4642 0.071 Uiso 1 1 calc R U
H33C H 0.6880 0.3736 0.4197 0.071 Uiso 1 1 calc R U
S2 S 0.84045(9) 0.16615(7) 0.58562(3) 0.0223(2) Uani 1 1 d . .
O3 O 0.8225(3) 0.24241(19) 0.55723(10) 0.0268(7) Uani 1 1 d . .
O4 O 0.9330(3) 0.1618(2) 0.61908(10) 0.0297(7) Uani 1 1 d . .
N3 N 0.5618(4) -0.0964(3) 0.56382(13) 0.0291(9) Uani 1 1 d D .
H3N H 0.594(4) -0.145(3) 0.5579(18) 0.035 Uiso 1 1 d D U
N4 N 0.7320(3) 0.1558(2) 0.61574(11) 0.0199(8) Uani 1 1 d . .
C34 C 0.6268(4) 0.1864(3) 0.59579(13) 0.0196(9) Uani 1 1 d . .
C35 C 0.5746(4) 0.2528(3) 0.61362(14) 0.0243(10) Uani 1 1 d . .
C36 C 0.4609(4) 0.2617(3) 0.58905(17) 0.0320(11) Uani 1 1 d . .
H36A H 0.4469 0.3219 0.5787 0.038 Uiso 1 1 calc R U
H36B H 0.4036 0.2440 0.6103 0.038 Uiso 1 1 calc R U
C37 C 0.4629(4) 0.2005(3) 0.54599(16) 0.0288(11) Uani 1 1 d . .
H37A H 0.4687 0.2340 0.5165 0.035 Uiso 1 1 calc R U
H37B H 0.3947 0.1656 0.5429 0.035 Uiso 1 1 calc R U
C38 C 0.5643(4) 0.1413(3) 0.55491(15) 0.0253(10) Uani 1 1 d . .
H38 H 0.6093 0.1449 0.5267 0.030 Uiso 1 1 calc R U
C39 C 0.5418(4) 0.0471(3) 0.56431(14) 0.0229(9) Uani 1 1 d . .
C40 C 0.5980(4) -0.0206(3) 0.54569(15) 0.0246(10) Uani 1 1 d . .
H40 H 0.6533 -0.0154 0.5237 0.029 Uiso 1 1 calc R U
C41 C 0.4839(4) -0.0813(3) 0.59437(15) 0.0259(10) Uani 1 1 d . .
C42 C 0.4675(4) 0.0105(3) 0.59565(14) 0.0217(9) Uani 1 1 d . .
C43 C 0.3891(4) 0.0427(3) 0.62577(14) 0.0249(10) Uani 1 1 d . .
H43 H 0.3768 0.1030 0.6279 0.030 Uiso 1 1 calc R U
C44 C 0.3315(4) -0.0129(3) 0.65166(15) 0.0309(11) Uani 1 1 d . .
H44 H 0.2774 0.0093 0.6711 0.037 Uiso 1 1 calc R U
C45 C 0.3496(5) -0.1028(3) 0.65064(16) 0.0324(11) Uani 1 1 d . .
H45 H 0.3093 -0.1399 0.6699 0.039 Uiso 1 1 calc R U
C46 C 0.4257(4) -0.1371(3) 0.62174(16) 0.0313(11) Uani 1 1 d . .
H46 H 0.4379 -0.1976 0.6207 0.038 Uiso 1 1 calc R U
C47 C 0.6144(4) 0.3133(3) 0.65173(14) 0.0267(10) Uani 1 1 d . .
C48 C 0.5419(5) 0.3401(3) 0.68547(17) 0.0401(13) Uani 1 1 d . .
H48 H 0.4679 0.3206 0.6836 0.048 Uiso 1 1 calc R U
C49 C 0.5798(6) 0.3957(4) 0.72177(18) 0.0444(14) Uani 1 1 d . .
H49 H 0.5314 0.4138 0.7449 0.053 Uiso 1 1 calc R U
C50 C 0.6866(6) 0.4244(3) 0.72426(18) 0.0454(15) Uani 1 1 d . .
H50 H 0.7117 0.4624 0.7490 0.054 Uiso 1 1 calc R U
C51 C 0.7569(5) 0.3987(3) 0.69126(16) 0.0379(13) Uani 1 1 d . .
H51 H 0.8309 0.4183 0.6933 0.046 Uiso 1 1 calc R U
C52 C 0.7206(5) 0.3444(3) 0.65503(15) 0.0304(11) Uani 1 1 d . .
H52 H 0.7696 0.3281 0.6319 0.037 Uiso 1 1 calc R U
C53 C 0.7312(4) 0.0847(3) 0.65092(14) 0.0235(10) Uani 1 1 d . .
H53A H 0.8055 0.0587 0.6547 0.028 Uiso 1 1 calc R U
H53B H 0.6794 0.0394 0.6390 0.028 Uiso 1 1 calc R U
C54 C 0.6979(4) 0.1160(3) 0.69873(14) 0.0218(9) Uani 1 1 d . .
C55 C 0.7657(4) 0.1737(3) 0.72470(15) 0.0289(10) Uani 1 1 d . .
H55 H 0.8308 0.1945 0.7119 0.035 Uiso 1 1 calc R U
C56 C 0.7383(5) 0.2007(3) 0.76882(17) 0.0363(13) Uani 1 1 d . .
H56 H 0.7843 0.2406 0.7862 0.044 Uiso 1 1 calc R U
C57 C 0.6437(5) 0.1698(3) 0.78791(16) 0.0420(14) Uani 1 1 d . .
H57 H 0.6239 0.1887 0.8181 0.050 Uiso 1 1 calc R U
C58 C 0.5790(5) 0.1111(4) 0.76212(18) 0.0388(13) Uani 1 1 d . .
H58 H 0.5151 0.0886 0.7752 0.047 Uiso 1 1 calc R U
C59 C 0.6055(4) 0.0845(3) 0.71787(16) 0.0292(11) Uani 1 1 d . .
H59 H 0.5598 0.0443 0.7006 0.035 Uiso 1 1 calc R U
C60 C 0.8493(4) 0.0779(3) 0.54647(15) 0.0237(10) Uani 1 1 d . .
C61 C 0.8191(4) 0.0878(3) 0.49903(14) 0.0250(10) Uani 1 1 d . .
H61 H 0.7966 0.1428 0.4871 0.030 Uiso 1 1 calc R U
C62 C 0.8215(4) 0.0179(3) 0.46856(15) 0.0270(10) Uani 1 1 d . .
H62 H 0.8009 0.0252 0.4359 0.032 Uiso 1 1 calc R U
C63 C 0.8538(4) -0.0627(3) 0.48558(16) 0.0266(10) Uani 1 1 d . .
C64 C 0.8854(4) -0.0717(3) 0.53347(16) 0.0259(10) Uani 1 1 d . .
H64 H 0.9077 -0.1267 0.5455 0.031 Uiso 1 1 calc R U
C65 C 0.8848(4) -0.0013(3) 0.56395(15) 0.0268(10) Uani 1 1 d . .
H65 H 0.9085 -0.0076 0.5964 0.032 Uiso 1 1 calc R U
C66 C 0.8540(4) -0.1399(3) 0.45299(17) 0.0335(11) Uani 1 1 d . .
H66A H 0.8626 -0.1204 0.4205 0.050 Uiso 1 1 calc R U
H66B H 0.7844 -0.1712 0.4543 0.050 Uiso 1 1 calc R U
H66C H 0.9151 -0.1782 0.4631 0.050 Uiso 1 1 calc R U

loop_
_atom_site_aniso_label
_atom_site_aniso_U_11
_atom_site_aniso_U_22
_atom_site_aniso_U_33
_atom_site_aniso_U_23
_atom_site_aniso_U_13
_atom_site_aniso_U_12
S1 0.0210(5) 0.0220(5) 0.0278(5) -0.0037(4) -0.0019(4) 0.0010(5)
O1 0.036(2) 0.0212(15) 0.0296(15) -0.0002(13) -0.0054(14) 0.0019(15)
O2 0.0215(18) 0.0344(18) 0.0417(18) -0.0091(15) 0.0027(14) -0.0043(17)
N1 0.032(2) 0.0200(18) 0.033(2) -0.0037(16) 0.0006(17) -0.0066(18)
N2 0.0207(19) 0.0183(17) 0.0219(16) 0.0001(14) 0.0021(14) -0.0040(17)
C1 0.025(2) 0.023(2) 0.0161(18) 0.0065(16) 0.0043(17) 0.005(2)
C2 0.024(2) 0.0170(19) 0.0226(19) 0.0044(16) 0.0002(17) -0.005(2)
C3 0.021(2) 0.024(2) 0.030(2) 0.0013(18) 0.0065(18) -0.004(2)
C4 0.024(2) 0.024(2) 0.026(2) 0.0006(18) 0.0024(17) -0.007(2)
C5 0.020(2) 0.021(2) 0.0214(19) -0.0022(16) -0.0002(16) 0.000(2)
C6 0.022(2) 0.021(2) 0.026(2) -0.0043(17) 0.0043(18) 0.001(2)
C7 0.027(3) 0.026(2) 0.027(2) -0.0030(18) 0.0009(19) 0.001(2)
C8 0.027(3) 0.022(2) 0.028(2) -0.0051(17) 0.0032(18) 0.002(2)
C9 0.025(2) 0.017(2) 0.024(2) -0.0007(16) 0.0030(17) 0.004(2)
C10 0.035(3) 0.019(2) 0.028(2) -0.0026(17) 0.001(2) -0.003(2)
C11 0.033(3) 0.031(2) 0.038(2) -0.002(2) -0.008(2) -0.001(2)
C12 0.044(3) 0.027(2) 0.038(3) 0.002(2) -0.010(2) 0.002(3)
C13 0.045(3) 0.023(2) 0.037(2) 0.0016(19) -0.002(2) 0.008(2)
C14 0.027(2) 0.020(2) 0.024(2) 0.0052(17) -0.0008(17) 0.005(2)
C15 0.034(3) 0.028(2) 0.036(2) -0.004(2) -0.005(2) 0.000(2)
C16 0.037(3) 0.037(3) 0.043(3) -0.009(2) -0.008(2) -0.001(3)
C17 0.048(4) 0.036(3) 0.032(2) -0.009(2) -0.003(2) 0.008(3)
C18 0.043(3) 0.026(2) 0.031(2) -0.0011(19) 0.007(2) 0.005(2)
C19 0.034(3) 0.021(2) 0.030(2) 0.0005(18) 0.006(2) -0.004(2)
C20 0.024(2) 0.020(2) 0.022(2) 0.0042(16) 0.0017(17) 0.0000(19)
C21 0.025(2) 0.020(2) 0.025(2) 0.0063(16) 0.0002(17) -0.0038(19)
C22 0.034(3) 0.035(3) 0.031(2) -0.001(2) 0.009(2) -0.003(3)
C23 0.055(4) 0.029(3) 0.033(2) -0.004(2) 0.015(2) -0.003(3)
C24 0.059(4) 0.027(2) 0.026(2) -0.003(2) 0.004(2) -0.008(3)
C25 0.041(3) 0.039(3) 0.038(3) 0.004(2) -0.009(2) -0.013(3)
C26 0.029(3) 0.038(3) 0.036(2) 0.007(2) -0.004(2) -0.003(2)
C27 0.018(2) 0.025(2) 0.034(2) -0.0043(18) -0.0046(18) 0.004(2)
C28 0.027(3) 0.030(3) 0.037(3) -0.005(2) 0.001(2) -0.004(2)
C29 0.025(3) 0.027(3) 0.053(3) -0.009(2) 0.001(2) -0.008(2)
C30 0.023(3) 0.035(3) 0.045(3) -0.017(2) -0.011(2) 0.008(2)
C31 0.024(3) 0.037(3) 0.030(2) -0.009(2) -0.0011(19) 0.001(2)
C32 0.026(3) 0.028(2) 0.031(2) -0.0022(19) -0.0090(19) 0.004(2)
C33 0.027(3) 0.047(3) 0.068(4) -0.033(3) -0.004(3) -0.002(3)
S2 0.0251(6) 0.0216(5) 0.0201(4) -0.0021(4) 0.0018(4) -0.0041(5)
O3 0.039(2) 0.0194(15) 0.0223(14) 0.0010(12) 0.0056(14) -0.0063(15)
O4 0.0303(19) 0.0373(18) 0.0211(14) -0.0039(13) -0.0002(13) -0.0011(17)
N3 0.032(2) 0.0236(19) 0.032(2) -0.0054(16) 0.0076(17) 0.0004(19)
N4 0.022(2) 0.0176(17) 0.0205(16) 0.0006(14) 0.0023(13) -0.0007(16)
C34 0.020(2) 0.020(2) 0.0186(18) 0.0064(15) -0.0003(16) -0.0022(19)
C35 0.028(3) 0.022(2) 0.023(2) 0.0022(17) 0.0048(18) -0.004(2)
C36 0.036(3) 0.024(2) 0.036(2) -0.0003(19) -0.003(2) 0.007(2)
C37 0.028(3) 0.027(2) 0.030(2) 0.0030(19) -0.0071(19) 0.000(2)
C38 0.031(3) 0.023(2) 0.022(2) 0.0019(17) 0.0034(18) -0.002(2)
C39 0.023(2) 0.022(2) 0.023(2) -0.0013(16) -0.0053(18) -0.001(2)
C40 0.024(2) 0.023(2) 0.027(2) -0.0035(17) 0.0041(18) 0.001(2)
C41 0.025(3) 0.023(2) 0.029(2) -0.0035(17) -0.0023(19) 0.003(2)
C42 0.023(2) 0.021(2) 0.0202(19) -0.0016(16) -0.0018(16) 0.003(2)
C43 0.027(3) 0.029(2) 0.0189(19) -0.0038(17) -0.0008(17) 0.004(2)
C44 0.032(3) 0.036(3) 0.025(2) -0.0015(19) 0.0042(19) 0.005(2)
C45 0.036(3) 0.029(2) 0.032(2) 0.0049(19) 0.003(2) -0.007(2)
C46 0.036(3) 0.024(2) 0.034(2) 0.0027(19) 0.000(2) -0.009(2)
C47 0.039(3) 0.020(2) 0.0209(19) 0.0031(16) 0.0003(19) 0.005(2)
C48 0.049(3) 0.032(3) 0.040(3) -0.005(2) 0.011(2) 0.008(3)
C49 0.065(4) 0.036(3) 0.034(3) -0.005(2) 0.016(3) 0.006(3)
C50 0.078(5) 0.027(3) 0.031(3) -0.004(2) 0.001(3) -0.009(3)
C51 0.063(4) 0.023(2) 0.026(2) 0.0019(19) -0.004(2) -0.007(3)
C52 0.047(3) 0.019(2) 0.025(2) 0.0009(17) -0.004(2) -0.004(2)
C53 0.032(3) 0.019(2) 0.0195(19) 0.0074(16) -0.0014(17) 0.005(2)
C54 0.024(2) 0.018(2) 0.023(2) 0.0027(16) -0.0009(17) 0.001(2)
C55 0.039(3) 0.021(2) 0.027(2) 0.0035(18) 0.001(2) 0.003(2)
C56 0.058(4) 0.024(2) 0.025(2) 0.0013(18) -0.006(2) 0.001(3)
C57 0.067(4) 0.032(3) 0.028(2) -0.001(2) 0.014(2) 0.020(3)
C58 0.039(3) 0.038(3) 0.041(3) 0.016(2) 0.016(2) 0.017(3)
C59 0.029(3) 0.032(3) 0.026(2) 0.0079(18) 0.0007(19) -0.001(2)
C60 0.021(2) 0.022(2) 0.028(2) -0.0016(17) 0.0007(18) -0.004(2)
C61 0.027(3) 0.023(2) 0.024(2) 0.0046(17) 0.0008(18) -0.002(2)
C62 0.028(3) 0.030(2) 0.023(2) -0.0008(18) 0.0007(18) -0.007(2)
C63 0.025(3) 0.025(2) 0.030(2) -0.0039(19) 0.0057(18) -0.003(2)
C64 0.024(3) 0.021(2) 0.033(2) 0.0005(18) 0.0051(19) 0.002(2)
C65 0.028(3) 0.028(2) 0.024(2) -0.0037(18) 0.0005(18) 0.000(2)
C66 0.034(3) 0.030(3) 0.037(2) -0.012(2) 0.004(2) -0.004(2)

loop_
_atom_type_symbol
_atom_type_description
_atom_type_scat_dispersion_real
_atom_type_scat_dispersion_imag
_atom_type_scat_source
C C 0.0181 0.0091 'International Tables Vol C Tables 4.2.6.8 and 6.1.1.4'
H H 0.0000 0.0000 'International Tables Vol C Tables 4.2.6.8 and 6.1.1.4'
N N 0.0311 0.0180 'International Tables Vol C Tables 4.2.6.8 and 6.1.1.4'
O O 0.0492 0.0322 'International Tables Vol C Tables 4.2.6.8 and 6.1.1.4'
S S 0.3331 0.5567 'International Tables Vol C Tables 4.2.6.8 and 6.1.1.4'

loop_
_geom_angle_atom_site_label_1
_geom_angle_atom_site_label_2
_geom_angle_atom_site_label_3
_geom_angle
O2 S1 O1 119.8(2)
O2 S1 N2 106.47(19)
O1 S1 N2 106.1(2)
O2 S1 C27 106.7(2)
O1 S1 C27 107.3(2)
N2 S1 C27 110.4(2)
C8 N1 C7 108.9(4)
C8 N1 H1N 129(3)
C7 N1 H1N 118(3)
C1 N2 C20 117.4(4)
C1 N2 S1 119.5(3)
C20 N2 S1 118.4(3)
C2 C1 N2 124.9(4)
C2 C1 C5 114.5(4)
N2 C1 C5 120.4(4)
C1 C2 C14 130.6(4)
C1 C2 C3 109.3(4)
C14 C2 C3 120.2(4)
C2 C3 C4 105.6(4)
C2 C3 H3A 110.6
C4 C3 H3A 110.6
C2 C3 H3B 110.6
C4 C3 H3B 110.6
H3A C3 H3B 108.7
C5 C4 C3 106.5(3)
C5 C4 H4A 110.4
C3 C4 H4A 110.4
C5 C4 H4B 110.4
C3 C4 H4B 110.4
H4A C4 H4B 108.6
C6 C5 C1 112.8(3)
C6 C5 C4 116.7(4)
C1 C5 C4 102.0(3)
C6 C5 H5 108.3
C1 C5 H5 108.3
C4 C5 H5 108.3
C7 C6 C9 105.5(4)
C7 C6 C5 125.3(4)
C9 C6 C5 129.2(4)
C6 C7 N1 111.0(4)
C6 C7 H7 124.5
N1 C7 H7 124.5
N1 C8 C13 129.9(4)
N1 C8 C9 107.6(4)
C13 C8 C9 122.4(4)
C10 C9 C8 118.3(4)
C10 C9 C6 134.7(4)
C8 C9 C6 107.0(4)
C11 C10 C9 119.2(4)
C11 C10 H10 120.4
C9 C10 H10 120.4
C10 C11 C12 121.1(5)
C10 C11 H11 119.5
C12 C11 H11 119.5
C13 C12 C11 121.0(5)
C13 C12 H12 119.5
C11 C12 H12 119.5
C12 C13 C8 118.0(5)
C12 C13 H13 121.0
C8 C13 H13 121.0
C15 C14 C19 118.3(4)
C15 C14 C2 118.5(4)
C19 C14 C2 123.2(4)
C16 C15 C14 120.6(5)
C16 C15 H15 119.7
C14 C15 H15 119.7
C17 C16 C15 120.3(5)
C17 C16 H16 119.8
C15 C16 H16 119.8
C16 C17 C18 119.4(5)
C16 C17 H17 120.3
C18 C17 H17 120.3
C17 C18 C19 121.2(5)
C17 C18 H18 119.4
C19 C18 H18 119.4
C18 C19 C14 120.1(5)
C18 C19 H19 119.9
C14 C19 H19 119.9
N2 C20 C21 114.2(4)
N2 C20 H20A 108.7
C21 C20 H20A 108.7
N2 C20 H20B 108.7
C21 C20 H20B 108.7
H20A C20 H20B 107.6
C26 C21 C22 118.3(4)
C26 C21 C20 121.5(4)
C22 C21 C20 120.1(4)
C23 C22 C21 121.1(5)
C23 C22 H22 119.5
C21 C22 H22 119.5
C24 C23 C22 119.1(5)
C24 C23 H23 120.5
C22 C23 H23 120.5
C25 C24 C23 121.0(4)
C25 C24 H24 119.5
C23 C24 H24 119.5
C24 C25 C26 119.5(5)
C24 C25 H25 120.2
C26 C25 H25 120.2
C21 C26 C25 121.0(5)
C21 C26 H26 119.5
C25 C26 H26 119.5
C32 C27 C28 121.0(4)
C32 C27 S1 119.5(4)
C28 C27 S1 119.5(4)
C29 C28 C27 118.8(5)
C29 C28 H28 120.6
C27 C28 H28 120.6
C28 C29 C30 120.9(5)
C28 C29 H29 119.6
C30 C29 H29 119.6
C31 C30 C29 119.3(4)
C31 C30 C33 121.9(5)
C29 C30 C33 118.8(5)
C30 C31 C32 120.7(4)
C30 C31 H31 119.7
C32 C31 H31 119.7
C27 C32 C31 119.3(5)
C27 C32 H32 120.3
C31 C32 H32 120.3
C30 C33 H33A 109.5
C30 C33 H33B 109.5
H33A C33 H33B 109.5
C30 C33 H33C 109.5
H33A C33 H33C 109.5
H33B C33 H33C 109.5
O4 S2 O3 119.7(2)
O4 S2 N4 106.38(18)
O3 S2 N4 105.9(2)
O4 S2 C60 107.6(2)
O3 S2 C60 107.38(18)
N4 S2 C60 109.7(2)
C41 N3 C40 110.5(4)
C41 N3 H3N 128(4)
C40 N3 H3N 121(4)
C34 N4 C53 117.4(4)
C34 N4 S2 119.5(3)
C53 N4 S2 117.7(3)
C35 C34 N4 122.7(4)
C35 C34 C38 114.8(4)
N4 C34 C38 122.3(4)
C34 C35 C47 128.6(4)
C34 C35 C36 110.0(4)
C47 C35 C36 121.4(4)
C35 C36 C37 104.2(4)
C35 C36 H36A 110.9
C37 C36 H36A 110.9
C35 C36 H36B 110.9
C37 C36 H36B 110.9
H36A C36 H36B 108.9
C36 C37 C38 106.7(4)
C36 C37 H37A 110.4
C38 C37 H37A 110.4
C36 C37 H37B 110.4
C38 C37 H37B 110.4
H37A C37 H37B 108.6
C39 C38 C34 113.5(3)
C39 C38 C37 116.6(4)
C34 C38 C37 102.0(4)
C39 C38 H38 108.1
C34 C38 H38 108.1
C37 C38 H38 108.1
C40 C39 C42 106.7(4)
C40 C39 C38 124.6(4)
C42 C39 C38 128.5(4)
N3 C40 C39 109.2(4)
N3 C40 H40 125.4
C39 C40 H40 125.4
N3 C41 C46 131.2(4)
N3 C41 C42 107.0(4)
C46 C41 C42 121.8(4)
C43 C42 C39 135.9(4)
C43 C42 C41 117.7(4)
C39 C42 C41 106.4(4)
C44 C43 C42 119.8(4)
C44 C43 H43 120.1
C42 C43 H43 120.1
C43 C44 C45 122.0(5)
C43 C44 H44 119.0
C45 C44 H44 119.0
C46 C45 C44 120.2(5)
C46 C45 H45 119.9
C44 C45 H45 119.9
C45 C46 C41 118.5(4)
C45 C46 H46 120.7
C41 C46 H46 120.7
C52 C47 C48 118.7(4)
C52 C47 C35 122.0(4)
C48 C47 C35 119.3(5)
C49 C48 C47 119.4(6)
C49 C48 H48 120.3
C47 C48 H48 120.3
C50 C49 C48 120.3(5)
C50 C49 H49 119.9
C48 C49 H49 119.9
C51 C50 C49 120.3(5)
C51 C50 H50 119.9
C49 C50 H50 119.9
C50 C51 C52 120.1(6)
C50 C51 H51 120.0
C52 C51 H51 120.0
C51 C52 C47 121.3(5)
C51 C52 H52 119.4
C47 C52 H52 119.4
N4 C53 C54 112.0(3)
N4 C53 H53A 109.2
C54 C53 H53A 109.2
N4 C53 H53B 109.2
C54 C53 H53B 109.2
H53A C53 H53B 107.9
C59 C54 C55 119.6(4)
C59 C54 C53 120.9(4)
C55 C54 C53 119.4(4)
C56 C55 C54 120.2(5)
C56 C55 H55 119.9
C54 C55 H55 119.9
C55 C56 C57 120.2(5)
C55 C56 H56 119.9
C57 C56 H56 119.9
C58 C57 C56 118.8(4)
C58 C57 H57 120.6
C56 C57 H57 120.6
C59 C58 C57 121.2(5)
C59 C58 H58 119.4
C57 C58 H58 119.4
C54 C59 C58 120.0(5)
C54 C59 H59 120.0
C58 C59 H59 120.0
C61 C60 C65 120.4(4)
C61 C60 S2 120.1(3)
C65 C60 S2 119.5(3)
C60 C61 C62 120.2(4)
C60 C61 H61 119.9
C62 C61 H61 119.9
C63 C62 C61 120.3(4)
C63 C62 H62 119.8
C61 C62 H62 119.8
C62 C63 C64 119.0(4)
C62 C63 C66 120.9(4)
C64 C63 C66 120.2(4)
C65 C64 C63 120.8(4)
C65 C64 H64 119.6
C63 C64 H64 119.6
C60 C65 C64 119.3(4)
C60 C65 H65 120.4
C64 C65 H65 120.4
C63 C66 H66A 109.5
C63 C66 H66B 109.5
H66A C66 H66B 109.5
C63 C66 H66C 109.5
H66A C66 H66C 109.5
H66B C66 H66C 109.5

loop_
_geom_bond_atom_site_label_1
_geom_bond_atom_site_label_2
_geom_bond_distance
S1 O2 1.430(4)
S1 O1 1.433(3)
S1 N2 1.626(4)
S1 C27 1.771(5)
N1 C8 1.361(6)
N1 C7 1.368(6)
N1 H1N 0.88(4)
N2 C1 1.438(6)
N2 C20 1.492(5)
C1 C2 1.345(6)
C1 C5 1.528(6)
C2 C14 1.467(6)
C2 C3 1.502(6)
C3 C4 1.547(6)
C3 H3A 0.9900
C3 H3B 0.9900
C4 C5 1.541(6)
C4 H4A 0.9900
C4 H4B 0.9900
C5 C6 1.502(6)
C5 H5 1.0000
C6 C7 1.366(6)
C6 C9 1.442(6)
C7 H7 0.9500
C8 C13 1.385(7)
C8 C9 1.419(6)
C9 C10 1.402(6)
C10 C11 1.371(7)
C10 H10 0.9500
C11 C12 1.417(7)
C11 H11 0.9500
C12 C13 1.363(7)
C12 H12 0.9500
C13 H13 0.9500
C14 C15 1.402(7)
C14 C19 1.404(7)
C15 C16 1.399(7)
C15 H15 0.9500
C16 C17 1.379(8)
C16 H16 0.9500
C17 C18 1.386(8)
C17 H17 0.9500
C18 C19 1.388(6)
C18 H18 0.9500
C19 H19 0.9500
C20 C21 1.503(6)
C20 H20A 0.9900
C20 H20B 0.9900
C21 C26 1.370(7)
C21 C22 1.401(7)
C22 C23 1.388(7)
C22 H22 0.9500
C23 C24 1.380(8)
C23 H23 0.9500
C24 C25 1.363(8)
C24 H24 0.9500
C25 C26 1.404(7)
C25 H25 0.9500
C26 H26 0.9500
C27 C32 1.383(7)
C27 C28 1.400(7)
C28 C29 1.391(7)
C28 H28 0.9500
C29 C30 1.398(8)
C29 H29 0.9500
C30 C31 1.385(8)
C30 C33 1.517(6)
C31 C32 1.400(6)
C31 H31 0.9500
C32 H32 0.9500
C33 H33A 0.9800
C33 H33B 0.9800
C33 H33C 0.9800
S2 O4 1.427(3)
S2 O3 1.438(3)
S2 N4 1.627(4)
S2 C60 1.768(4)
N3 C41 1.346(6)
N3 C40 1.367(6)
N3 H3N 0.88(4)
N4 C34 1.448(5)
N4 C53 1.485(5)
C34 C35 1.325(6)
C34 C38 1.514(6)
C35 C47 1.487(6)
C35 C36 1.517(7)
C36 C37 1.546(6)
C36 H36A 0.9900
C36 H36B 0.9900
C37 C38 1.548(7)
C37 H37A 0.9900
C37 H37B 0.9900
C38 C39 1.513(6)
C38 H38 1.0000
C39 C40 1.376(6)
C39 C42 1.426(6)
C40 H40 0.9500
C41 C46 1.386(7)
C41 C42 1.437(6)
C42 C43 1.412(6)
C43 C44 1.356(7)
C43 H43 0.9500
C44 C45 1.411(7)
C44 H44 0.9500
C45 C46 1.383(7)
C45 H45 0.9500
C46 H46 0.9500
C47 C52 1.380(7)
C47 C48 1.405(7)
C48 C49 1.396(7)
C48 H48 0.9500
C49 C50 1.374(9)
C49 H49 0.9500
C50 C51 1.368(8)
C50 H50 0.9500
C51 C52 1.377(6)
C51 H51 0.9500
C52 H52 0.9500
C53 C54 1.518(6)
C53 H53A 0.9900
C53 H53B 0.9900
C54 C59 1.371(7)
C54 C55 1.395(6)
C55 C56 1.378(7)
C55 H55 0.9500
C56 C57 1.391(8)
C56 H56 0.9500
C57 C58 1.381(8)
C57 H57 0.9500
C58 C59 1.377(7)
C58 H58 0.9500
C59 H59 0.9500
C60 C61 1.378(6)
C60 C65 1.383(6)
C61 C62 1.387(6)
C61 H61 0.9500
C62 C63 1.386(7)
C62 H62 0.9500
C63 C64 1.392(6)
C63 C66 1.512(6)
C64 C65 1.391(6)
C64 H64 0.9500
C65 H65 0.9500
C66 H66A 0.9800
C66 H66B 0.9800
C66 H66C 0.9800

loop_
_geom_hbond_atom_site_label_D
_geom_hbond_atom_site_label_H
_geom_hbond_atom_site_label_A
_geom_hbond_distance_DH
_geom_hbond_distance_HA
_geom_hbond_distance_DA
_geom_hbond_angle_DHA
_geom_hbond_site_symmetry_A
N1 H1N O3 0.88(4) 2.12(4) 2.989(5) 174(5) .
N3 H3N O1 0.88(4) 2.18(4) 3.035(5) 165(5) 1_545

loop_
_geom_torsion_atom_site_label_1
_geom_torsion_atom_site_label_2
_geom_torsion_atom_site_label_3
_geom_torsion_atom_site_label_4
_geom_torsion
O2 S1 N2 C1 -159.6(3)
O1 S1 N2 C1 -30.9(4)
C27 S1 N2 C1 85.0(4)
O2 S1 N2 C20 45.3(3)
O1 S1 N2 C20 174.0(3)
C27 S1 N2 C20 -70.1(4)
C20 N2 C1 C2 -91.3(5)
S1 N2 C1 C2 113.4(4)
C20 N2 C1 C5 84.2(4)
S1 N2 C1 C5 -71.2(5)
N2 C1 C2 C14 -6.2(7)
C5 C1 C2 C14 178.1(4)
N2 C1 C2 C3 174.2(4)
C5 C1 C2 C3 -1.5(5)
C1 C2 C3 C4 10.0(5)
C14 C2 C3 C4 -169.6(4)
C2 C3 C4 C5 -14.5(5)
C2 C1 C5 C6 118.4(4)
N2 C1 C5 C6 -57.5(5)
C2 C1 C5 C4 -7.6(5)
N2 C1 C5 C4 176.5(4)
C3 C4 C5 C6 -110.3(4)
C3 C4 C5 C1 13.1(4)
C1 C5 C6 C7 110.7(5)
C4 C5 C6 C7 -131.7(5)
C1 C5 C6 C9 -68.1(6)
C4 C5 C6 C9 49.5(6)
C9 C6 C7 N1 0.5(5)
C5 C6 C7 N1 -178.5(4)
C8 N1 C7 C6 -0.3(6)
C7 N1 C8 C13 -179.1(5)
C7 N1 C8 C9 -0.1(5)
N1 C8 C9 C10 179.2(4)
C13 C8 C9 C10 -1.7(7)
N1 C8 C9 C6 0.4(5)
C13 C8 C9 C6 179.5(5)
C7 C6 C9 C10 -179.0(5)
C5 C6 C9 C10 0.0(9)
C7 C6 C9 C8 -0.5(5)
C5 C6 C9 C8 178.4(4)
C8 C9 C10 C11 1.7(7)
C6 C9 C10 C11 -180.0(5)
C9 C10 C11 C12 -1.4(8)
C10 C11 C12 C13 1.0(9)
C11 C12 C13 C8 -1.0(8)
N1 C8 C13 C12 -179.8(5)
C9 C8 C13 C12 1.4(8)
C1 C2 C14 C15 167.3(4)
C3 C2 C14 C15 -13.2(6)
C1 C2 C14 C19 -15.3(7)
C3 C2 C14 C19 164.2(4)
C19 C14 C15 C16 2.1(7)
C2 C14 C15 C16 179.6(4)
C14 C15 C16 C17 0.3(8)
C15 C16 C17 C18 -1.9(8)
C16 C17 C18 C19 1.2(8)
C17 C18 C19 C14 1.3(7)
C15 C14 C19 C18 -2.9(6)
C2 C14 C19 C18 179.7(4)
C1 N2 C20 C21 94.3(5)
S1 N2 C20 C21 -110.1(4)
N2 C20 C21 C26 -103.4(5)
N2 C20 C21 C22 79.7(5)
C26 C21 C22 C23 -2.0(7)
C20 C21 C22 C23 175.1(4)
C21 C22 C23 C24 -0.4(8)
C22 C23 C24 C25 2.3(8)
C23 C24 C25 C26 -1.8(8)
C22 C21 C26 C25 2.5(7)
C20 C21 C26 C25 -174.5(4)
C24 C25 C26 C21 -0.7(8)
O2 S1 C27 C32 143.6(4)
O1 S1 C27 C32 14.1(5)
N2 S1 C27 C32 -101.1(4)
O2 S1 C27 C28 -38.3(5)
O1 S1 C27 C28 -167.9(4)
N2 S1 C27 C28 76.9(4)
C32 C27 C28 C29 1.6(8)
S1 C27 C28 C29 -176.4(4)
C27 C28 C29 C30 -1.3(8)
C28 C29 C30 C31 -0.1(8)
C28 C29 C30 C33 -178.9(5)
C29 C30 C31 C32 1.2(8)
C33 C30 C31 C32 -179.9(5)
C28 C27 C32 C31 -0.4(7)
S1 C27 C32 C31 177.6(4)
C30 C31 C32 C27 -1.0(7)
O4 S2 N4 C34 158.7(3)
O3 S2 N4 C34 30.4(3)
C60 S2 N4 C34 -85.2(3)
O4 S2 N4 C53 -47.6(3)
O3 S2 N4 C53 -176.0(3)
C60 S2 N4 C53 68.4(3)
C53 N4 C34 C35 93.6(5)
S2 N4 C34 C35 -112.7(4)
C53 N4 C34 C38 -82.2(5)
S2 N4 C34 C38 71.5(5)
N4 C34 C35 C47 7.5(7)
C38 C34 C35 C47 -176.4(4)
N4 C34 C35 C36 -172.8(4)
C38 C34 C35 C36 3.3(5)
C34 C35 C36 C37 -11.5(5)
C47 C35 C36 C37 168.3(4)
C35 C36 C37 C38 15.0(5)
C35 C34 C38 C39 -120.1(4)
N4 C34 C38 C39 56.0(6)
C35 C34 C38 C37 6.3(5)
N4 C34 C38 C37 -177.6(4)
C36 C37 C38 C39 111.4(4)
C36 C37 C38 C34 -12.9(5)
C34 C38 C39 C40 -103.8(5)
C37 C38 C39 C40 138.0(5)
C34 C38 C39 C42 71.1(6)
C37 C38 C39 C42 -47.1(6)
C41 N3 C40 C39 -0.7(5)
C42 C39 C40 N3 0.2(5)
C38 C39 C40 N3 176.0(4)
C40 N3 C41 C46 -178.5(5)
C40 N3 C41 C42 0.8(5)
C40 C39 C42 C43 179.0(5)
C38 C39 C42 C43 3.4(8)
C40 C39 C42 C41 0.2(5)
C38 C39 C42 C41 -175.3(4)
N3 C41 C42 C43 -179.7(4)
C46 C41 C42 C43 -0.3(7)
N3 C41 C42 C39 -0.6(5)
C46 C41 C42 C39 178.7(4)
C39 C42 C43 C44 -179.6(5)
C41 C42 C43 C44 -0.9(6)
C42 C43 C44 C45 1.9(7)
C43 C44 C45 C46 -1.7(8)
C44 C45 C46 C41 0.5(7)
N3 C41 C46 C45 179.7(5)
C42 C41 C46 C45 0.5(7)
C34 C35 C47 C52 40.3(7)
C36 C35 C47 C52 -139.4(5)
C34 C35 C47 C48 -139.8(5)
C36 C35 C47 C48 40.5(6)
C52 C47 C48 C49 -1.3(7)
C35 C47 C48 C49 178.8(4)
C47 C48 C49 C50 0.5(8)
C48 C49 C50 C51 -0.1(8)
C49 C50 C51 C52 0.6(8)
C50 C51 C52 C47 -1.5(7)
C48 C47 C52 C51 1.9(7)
C35 C47 C52 C51 -178.3(4)
C34 N4 C53 C54 -75.1(5)
S2 N4 C53 C54 130.7(3)
N4 C53 C54 C59 118.3(5)
N4 C53 C54 C55 -65.5(5)
C59 C54 C55 C56 -1.7(7)
C53 C54 C55 C56 -178.0(4)
C54 C55 C56 C57 0.7(7)
C55 C56 C57 C58 0.8(7)
C56 C57 C58 C59 -1.4(8)
C55 C54 C59 C58 1.2(7)
C53 C54 C59 C58 177.4(4)
C57 C58 C59 C54 0.4(7)
O4 S2 C60 C61 -142.1(4)
O3 S2 C60 C61 -12.0(5)
N4 S2 C60 C61 102.6(4)
O4 S2 C60 C65 39.0(5)
O3 S2 C60 C65 169.0(4)
N4 S2 C60 C65 -76.3(4)
C65 C60 C61 C62 1.6(8)
S2 C60 C61 C62 -177.3(4)
C60 C61 C62 C63 0.3(8)
C61 C62 C63 C64 -1.1(7)
C61 C62 C63 C66 178.4(5)
C62 C63 C64 C65 0.0(7)
C66 C63 C64 C65 -179.5(5)
C61 C60 C65 C64 -2.7(7)
S2 C60 C65 C64 176.2(4)
C63 C64 C65 C60 1.8(7)
